data_4313243
loop_
_publ_author_name
'Fu-Chen Liu'
'Ko-Yu Chen'
'Jung-Hua Chen'
'Gene-Hsian Lee'
'Shie-Ming Peng'

_publ_section_title
;
 Syntheses and Structures of Metallocene Methyltrihydroborate
 Derivativies: Cp2ZrCl{(\m-H)2BHCH3}, Cp2Zr{(\m-H)2BHCH3}2, and
 Cp2Ti{(\m-H)2BHCH3}
;
_journal_name_full 'Inorganic Chemistry'
_journal_page_first 1758
_journal_page_last 1763
_journal_paper_doi 10.1021/ic020597e
_journal_volume 42
_journal_year 2003
_chemical_formula_sum 'C12 H22 B2 Zr'
_chemical_formula_weight 279.14
_chemical_name_systematic
;
  ?
;
_space_group_IT_number 33
_symmetry_cell_setting orthorhombic
_symmetry_space_group_name_Hall 'P 2c -2n'
_symmetry_space_group_name_H-M 'P n a 21'
_atom_sites_solution_hydrogens geom
_atom_sites_solution_primary direct
_atom_sites_solution_secondary difmap
_audit_creation_method SHELXL-97
_cell_angle_alpha 90.00
_cell_angle_beta 90.00
_cell_angle_gamma 90.00
_cell_formula_units_Z 4
_cell_length_a 15.2949(4)
_cell_length_b 9.3417(2)
_cell_length_c 9.3211(2)
_cell_measurement_reflns_used all
_cell_measurement_temperature 150(1)
_cell_measurement_theta_max 27.50
_cell_measurement_theta_min 2.55
_cell_volume 1331.80(5)
_computing_cell_refinement DENZO-SMN
_computing_data_collection 'NONIUS COLLECT'
_computing_data_reduction DENZO-SMN
_computing_molecular_graphics SHELXTL
_computing_publication_material SHELXTL
_computing_structure_refinement 'SHELXL-97 (Sheldrick, 1997)'
_computing_structure_solution 'SHELXS-97 (Sheldrick, 1990)'
_diffrn_ambient_temperature 150(1)
_diffrn_measured_fraction_theta_full 0.996
_diffrn_measured_fraction_theta_max 0.996
_diffrn_measurement_device_type 'NONIUS KappaCCD'
_diffrn_measurement_method '\w scans'
_diffrn_radiation_monochromator graphite
_diffrn_radiation_source 'fine-focus sealed tube'
_diffrn_radiation_type MoK\a
_diffrn_radiation_wavelength 0.71073
_diffrn_reflns_av_R_equivalents 0.0473
_diffrn_reflns_av_sigmaI/netI 0.0592
_diffrn_reflns_limit_h_max 17
_diffrn_reflns_limit_h_min -19
_diffrn_reflns_limit_k_max 11
_diffrn_reflns_limit_k_min -12
_diffrn_reflns_limit_l_max 12
_diffrn_reflns_limit_l_min -12
_diffrn_reflns_number 7406
_diffrn_reflns_theta_full 27.50
_diffrn_reflns_theta_max 27.50
_diffrn_reflns_theta_min 2.55
_diffrn_standards_decay_% 0
_exptl_absorpt_coefficient_mu 0.791
_exptl_absorpt_correction_T_max 0.911
_exptl_absorpt_correction_T_min 0.855
_exptl_absorpt_correction_type multi-scan
_exptl_crystal_colour colorless
_exptl_crystal_density_diffrn 1.392
_exptl_crystal_density_meas ?
_exptl_crystal_density_method 'not measured'
_exptl_crystal_description block
_exptl_crystal_F_000 576
_exptl_crystal_size_max 0.12
_exptl_crystal_size_mid 0.20
_exptl_crystal_size_min 0.20
_refine_diff_density_max 1.468
_refine_diff_density_min -1.571
_refine_diff_density_rms 0.127
_refine_ls_abs_structure_details 'Flack H D (1983), Acta Cryst. A39, 876-881'
_refine_ls_abs_structure_Flack 0.34(14)
_refine_ls_extinction_coef 0.0102(10)
_refine_ls_extinction_expression Fc^*^=kFc[1+0.001xFc^2^\l^3^/sin(2\q)]^-1/4^
_refine_ls_extinction_method SHELXL
_refine_ls_goodness_of_fit_ref 1.167
_refine_ls_hydrogen_treatment mixed
_refine_ls_matrix_type full
_refine_ls_number_parameters 155
_refine_ls_number_reflns 2699
_refine_ls_number_restraints 8
_refine_ls_restrained_S_all 1.165
_refine_ls_R_factor_all 0.0687
_refine_ls_R_factor_gt 0.0537
_refine_ls_shift/su_max 0.001
_refine_ls_shift/su_mean 0.000
_refine_ls_structure_factor_coef Fsqd
_refine_ls_weighting_details 'calc w=1/[\s^2^(Fo^2^)+(0.0149P)^2^+7.1028P] where P=(Fo^2^+2Fc^2^)/3'
_refine_ls_weighting_scheme calc
_refine_ls_wR_factor_gt 0.1142
_refine_ls_wR_factor_ref 0.1194
_reflns_number_gt 2226
_reflns_number_total 2699
_reflns_threshold_expression >2sigma(I)
_cod_data_source_file ic020597e_2.cif
_cod_data_source_block ic8923
_cod_depositor_comments
;
The following automatic conversions were performed:

'_symmetry_cell_setting' value 'Orthorhombic' changed to
'orthorhombic' according to the built-in table from CIF Core
dictionary named 'cif_core.dic' version 2.4.1 from 2010-06-29.

Automatic conversion script
Id: cif_fix_values 1646 2011-03-28 12:23:43Z adriana 

The following automatic conversions were performed:

'_exptl_crystal_density_meas' value 'not_measured' was changed to '?'
- the value is perceived as not measured.

Automatic conversion script
Id: cif_fix_values 3008 2015-01-20 13:52:24Z robertas 
;
_cod_database_code 4313243

loop_
_symmetry_equiv_pos_as_xyz
'x, y, z'
'-x, -y, z+1/2'
'x+1/2, -y+1/2, z'
'-x+1/2, y+1/2, z+1/2'

loop_
_atom_site_label
_atom_site_type_symbol
_atom_site_fract_x
_atom_site_fract_y
_atom_site_fract_z
_atom_site_U_iso_or_equiv
_atom_site_adp_type
_atom_site_occupancy
_atom_site_symmetry_multiplicity
_atom_site_calc_flag
_atom_site_refinement_flags
_atom_site_disorder_assembly
_atom_site_disorder_group
Zr Zr 0.62665(4) 0.78004(5) 0.13927(14) 0.0191(2) Uani 1 1 d D . .
B1 B 0.5231(6) 0.7469(10) -0.0811(10) 0.029(2) Uani 1 1 d D . .
H1B H 0.547(5) 0.666(2) -0.005(6) 0.044 Uiso 1 1 d D . .
H1C H 0.4519(12) 0.737(9) -0.068(9) 0.044 Uiso 1 1 d D . .
H1A H 0.535(7) 0.845(6) -0.019(8) 0.044 Uiso 1 1 d D . .
B2 B 0.7295(7) 0.5617(9) 0.1018(8) 0.026(2) Uani 1 1 d D . .
H2A H 0.699(5) 0.641(7) 0.030(7) 0.039 Uiso 1 1 d D . .
H2B H 0.715(6) 0.611(9) 0.207(5) 0.039 Uiso 1 1 d D . .
H2C H 0.8010(10) 0.571(8) 0.096(8) 0.039 Uiso 1 1 d D . .
C1 C 0.5650(6) 0.7598(9) -0.2379(9) 0.036(2) Uani 1 1 d . . .
H1D H 0.5195 0.7449 -0.3103 0.054 Uiso 1 1 calc R . .
H1E H 0.6107 0.6872 -0.2493 0.054 Uiso 1 1 calc R . .
H1F H 0.5906 0.8553 -0.2500 0.054 Uiso 1 1 calc R . .
C2 C 0.6869(5) 0.4036(8) 0.1110(9) 0.035(2) Uani 1 1 d . . .
H2D H 0.7323 0.3316 0.0942 0.053 Uiso 1 1 calc R . .
H2E H 0.6411 0.3942 0.0379 0.053 Uiso 1 1 calc R . .
H2F H 0.6613 0.3893 0.2063 0.053 Uiso 1 1 calc R . .
C3 C 0.5958(6) 0.7657(9) 0.4012(9) 0.037(2) Uani 1 1 d . . .
H3A H 0.6394 0.7828 0.4794 0.044 Uiso 1 1 calc R . .
C4 C 0.5723(6) 0.6313(8) 0.3464(9) 0.034(2) Uani 1 1 d . . .
H4A H 0.5967 0.5370 0.3777 0.041 Uiso 1 1 calc R . .
C5 C 0.5004(5) 0.6510(9) 0.2571(9) 0.034(2) Uani 1 1 d . . .
H5A H 0.4651 0.5728 0.2123 0.041 Uiso 1 1 calc R . .
C6 C 0.4789(5) 0.7994(8) 0.2546(9) 0.0312(18) Uani 1 1 d . . .
H6A H 0.4255 0.8426 0.2103 0.037 Uiso 1 1 calc R . .
C7 C 0.5376(6) 0.8690(8) 0.3450(9) 0.035(2) Uani 1 1 d . . .
H7A H 0.5332 0.9710 0.3769 0.042 Uiso 1 1 calc R . .
C8 C 0.7011(7) 1.0029(10) 0.2250(10) 0.039(2) Uani 1 1 d . . .
H8A H 0.6952 1.0460 0.3227 0.046 Uiso 1 1 calc R . .
C9 C 0.6528(5) 1.0399(8) 0.1059(9) 0.032(2) Uani 1 1 d . . .
H9A H 0.6064 1.1153 0.1030 0.039 Uiso 1 1 calc R . .
C10 C 0.6926(6) 0.9741(9) -0.0179(9) 0.0302(19) Uani 1 1 d . . .
H10A H 0.6779 0.9936 -0.1206 0.036 Uiso 1 1 calc R . .
C11 C 0.7622(6) 0.8935(9) 0.0317(8) 0.0273(19) Uani 1 1 d . . .
H11A H 0.8057 0.8430 -0.0304 0.033 Uiso 1 1 calc R . .
C12 C 0.7680(6) 0.9072(10) 0.1801(8) 0.031(2) Uani 1 1 d . . .
H12A H 0.8173 0.8719 0.2411 0.037 Uiso 1 1 calc R . .

loop_
_atom_site_aniso_label
_atom_site_aniso_U_11
_atom_site_aniso_U_22
_atom_site_aniso_U_33
_atom_site_aniso_U_23
_atom_site_aniso_U_13
_atom_site_aniso_U_12
Zr 0.0182(3) 0.0191(3) 0.0200(3) 0.0010(6) 0.0012(4) 0.0013(3)
B1 0.023(5) 0.039(6) 0.026(4) 0.000(4) -0.007(4) -0.004(4)
B2 0.037(5) 0.023(4) 0.018(5) 0.000(3) 0.004(3) 0.012(4)
C1 0.042(5) 0.033(4) 0.033(4) 0.001(3) 0.000(4) -0.002(4)
C2 0.040(4) 0.033(4) 0.033(6) 0.002(3) -0.009(4) 0.001(3)
C3 0.041(5) 0.045(5) 0.025(4) 0.002(4) 0.007(4) -0.001(4)
C4 0.042(5) 0.020(4) 0.041(5) 0.018(3) 0.020(4) 0.005(3)
C5 0.023(4) 0.037(5) 0.041(5) 0.005(4) 0.014(4) -0.011(4)
C6 0.025(4) 0.025(4) 0.044(5) -0.002(4) 0.012(4) 0.009(3)
C7 0.038(5) 0.024(4) 0.043(5) -0.011(4) 0.016(4) 0.002(4)
C8 0.051(6) 0.030(5) 0.036(5) -0.010(4) -0.001(5) -0.016(5)
C9 0.035(4) 0.019(3) 0.043(6) -0.002(3) 0.001(4) -0.001(3)
C10 0.034(5) 0.027(4) 0.030(4) 0.006(4) 0.007(4) -0.012(4)
C11 0.023(4) 0.038(5) 0.021(4) 0.003(4) 0.010(4) -0.010(4)
C12 0.032(5) 0.037(5) 0.024(4) 0.004(3) -0.008(3) -0.011(4)

loop_
_atom_type_symbol
_atom_type_description
_atom_type_scat_dispersion_real
_atom_type_scat_dispersion_imag
_atom_type_scat_source
C C 0.0033 0.0016 'International Tables Vol C Tables 4.2.6.8 and 6.1.1.4'
H H 0.0000 0.0000 'International Tables Vol C Tables 4.2.6.8 and 6.1.1.4'
B B 0.0013 0.0007 'International Tables Vol C Tables 4.2.6.8 and 6.1.1.4'
Zr Zr -2.9673 0.5597 'International Tables Vol C Tables 4.2.6.8 and 6.1.1.4'

loop_
_geom_angle_atom_site_label_1
_geom_angle_atom_site_label_2
_geom_angle_atom_site_label_3
_geom_angle
_geom_angle_site_symmetry_1
_geom_angle_site_symmetry_3
_geom_angle_publ_flag
C9 Zr C3 101.9(3) . . ?
C9 Zr C7 81.9(3) . . ?
C3 Zr C7 33.0(3) . . ?
C9 Zr C12 54.1(3) . . ?
C3 Zr C12 92.3(3) . . ?
C7 Zr C12 101.4(3) . . ?
C9 Zr C8 32.1(3) . . ?
C3 Zr C8 79.5(3) . . ?
C7 Zr C8 74.1(3) . . ?
C12 Zr C8 33.1(3) . . ?
C9 Zr C6 97.4(3) . . ?
C3 Zr C6 54.1(3) . . ?
C7 Zr C6 32.3(3) . . ?
C12 Zr C6 132.9(3) . . ?
C8 Zr C6 102.3(3) . . ?
C9 Zr C4 133.6(3) . . ?
C3 Zr C4 32.5(3) . . ?
C7 Zr C4 54.2(3) . . ?
C12 Zr C4 115.5(3) . . ?
C8 Zr C4 111.3(3) . . ?
C6 Zr C4 54.1(3) . . ?
C9 Zr C5 130.1(3) . . ?
C3 Zr C5 53.4(3) . . ?
C7 Zr C5 53.7(3) . . ?
C12 Zr C5 145.3(3) . . ?
C8 Zr C5 127.2(3) . . ?
C6 Zr C5 32.9(2) . . ?
C4 Zr C5 32.0(3) . . ?
C9 Zr C11 53.8(3) . . ?
C3 Zr C11 124.4(3) . . ?
C7 Zr C11 127.7(3) . . ?
C12 Zr C11 32.1(3) . . ?
C8 Zr C11 53.6(3) . . ?
C6 Zr C11 151.2(3) . . ?
C4 Zr C11 143.5(3) . . ?
C5 Zr C11 174.9(3) . . ?
C9 Zr C10 33.4(3) . . ?
C3 Zr C10 132.8(3) . . ?
C7 Zr C10 115.0(3) . . ?
C12 Zr C10 53.4(3) . . ?
C8 Zr C10 53.8(3) . . ?
C6 Zr C10 123.6(3) . . ?
C4 Zr C10 165.2(3) . . ?
C5 Zr C10 153.5(3) . . ?
C11 Zr C10 31.6(3) . . ?
C9 Zr B2 130.8(3) . . ?
C3 Zr B2 101.8(3) . . ?
C7 Zr B2 134.0(3) . . ?
C12 Zr B2 82.5(3) . . ?
C8 Zr B2 114.9(3) . . ?
C6 Zr B2 131.2(3) . . ?
C4 Zr B2 82.5(3) . . ?
C5 Zr B2 98.4(3) . . ?
C11 Zr B2 77.3(3) . . ?
C10 Zr B2 104.0(3) . . ?
C9 Zr B1 96.6(3) . . ?
C3 Zr B1 130.5(3) . . ?
C7 Zr B1 108.2(3) . . ?
C12 Zr B1 134.5(3) . . ?
C8 Zr B1 128.7(3) . . ?
C6 Zr B1 78.4(3) . . ?
C4 Zr B1 109.7(3) . . ?
C5 Zr B1 79.8(3) . . ?
C11 Zr B1 103.6(3) . . ?
C10 Zr B1 82.6(3) . . ?
B2 Zr B1 99.7(3) . . ?
C1 B1 Zr 117.8(6) . . ?
C2 B2 Zr 117.8(6) . . ?
C4 C3 C7 108.3(8) . . ?
C4 C3 Zr 74.9(4) . . ?
C7 C3 Zr 73.7(5) . . ?
C5 C4 C3 107.6(7) . . ?
C5 C4 Zr 74.3(4) . . ?
C3 C4 Zr 72.6(4) . . ?
C4 C5 C6 108.7(8) . . ?
C4 C5 Zr 73.7(5) . . ?
C6 C5 Zr 72.8(4) . . ?
C7 C6 C5 107.2(7) . . ?
C7 C6 Zr 73.3(5) . . ?
C5 C6 Zr 74.3(4) . . ?
C6 C7 C3 108.1(7) . . ?
C6 C7 Zr 74.4(4) . . ?
C3 C7 Zr 73.3(4) . . ?
C9 C8 C12 107.9(8) . . ?
C9 C8 Zr 73.0(5) . . ?
C12 C8 Zr 73.2(5) . . ?
C8 C9 C10 108.1(7) . . ?
C8 C9 Zr 74.9(5) . . ?
C10 C9 Zr 75.6(4) . . ?
C11 C10 C9 106.8(7) . . ?
C11 C10 Zr 74.0(5) . . ?
C9 C10 Zr 71.0(4) . . ?
C10 C11 C12 109.3(9) . . ?
C10 C11 Zr 74.4(5) . . ?
C12 C11 Zr 72.4(5) . . ?
C11 C12 C8 107.7(9) . . ?
C11 C12 Zr 75.5(6) . . ?
C8 C12 Zr 73.8(5) . . ?

loop_
_geom_bond_atom_site_label_1
_geom_bond_atom_site_label_2
_geom_bond_distance
_geom_bond_site_symmetry_2
_geom_bond_publ_flag
Zr C9 2.480(7) . ?
Zr C3 2.490(8) . ?
Zr C7 2.495(8) . ?
Zr C12 2.496(9) . ?
Zr C8 2.504(8) . ?
Zr C6 2.509(8) . ?
Zr C4 2.520(7) . ?
Zr C5 2.527(8) . ?
Zr C11 2.536(8) . ?
Zr C10 2.540(8) . ?
Zr B2 2.599(8) . ?
Zr B1 2.612(9) . ?
B1 C1 1.601(12) . ?
B2 C2 1.616(11) . ?
C3 C4 1.402(12) . ?
C3 C7 1.415(12) . ?
C4 C5 1.391(12) . ?
C5 C6 1.425(11) . ?
C6 C7 1.391(12) . ?
C8 C9 1.377(12) . ?
C8 C12 1.422(14) . ?
C9 C10 1.443(11) . ?
C10 C11 1.383(12) . ?
C11 C12 1.393(12) . ?
